data_7118517
loop_
_publ_author_name
'Wan, Wen'
'Ma, Guobin'
'Li, Jialiang'
'Chen, Yunrong'
'Hu, Qingyang'
'Li, Minjie'
'Jiang, Haizhen'
'Deng, Hongmei'
'Hao, Jian'

_publ_section_title
;
 Silver-catalyzed oxidative decarboxylation of difluoroacetates: efficient
 access to C-CF2 bond formation.
;
_journal_issue 8
_journal_name_full 'Chemical communications (Cambridge, England)'
_journal_page_first 1598
_journal_page_last 1601
_journal_paper_doi 10.1039/c5cc09179a
_journal_volume 52
_journal_year 2016
_chemical_formula_moiety 'C21 H15 F2 N O'
_chemical_formula_sum 'C21 H15 F2 N O'
_chemical_formula_weight 335.34
_chemical_name_systematic
; 
 ? 
;
_space_group_IT_number 4
_symmetry_cell_setting monoclinic
_symmetry_space_group_name_Hall 'P 2yb'
_symmetry_space_group_name_H-M 'P 1 21 1'
_atom_sites_solution_hydrogens geom
_atom_sites_solution_primary direct
_atom_sites_solution_secondary difmap
_audit_creation_method SHELXL-97
_audit_update_record
;
2015-04-10 deposited with the CCDC.
2015-11-30 downloaded from the CCDC.
;
_cell_angle_alpha 90.00
_cell_angle_beta 92.524(10)
_cell_angle_gamma 90.00
_cell_formula_units_Z 2
_cell_length_a 5.498(5)
_cell_length_b 9.083(8)
_cell_length_c 16.538(15)
_cell_measurement_reflns_used 2109
_cell_measurement_temperature 296(2)
_cell_measurement_theta_max 27.10
_cell_measurement_theta_min 2.47
_cell_volume 825.1(13)
_computing_cell_refinement 'Bruker SAINT'
_computing_data_collection 'Bruker APEX2'
_computing_data_reduction 'Bruker SAINT'
_computing_molecular_graphics 'Bruker SHELXTL'
_computing_publication_material 'Bruker SHELXTL'
_computing_structure_refinement 'SHELXL-97 (Sheldrick, 2008)'
_computing_structure_solution 'SHELXS-97 (Sheldrick, 2008)'
_diffrn_ambient_temperature 296(2)
_diffrn_measured_fraction_theta_full 0.992
_diffrn_measured_fraction_theta_max 0.992
_diffrn_measurement_device_type 'Bruker APEX-II CCD'
_diffrn_measurement_method '\f and \w scans'
_diffrn_radiation_monochromator graphite
_diffrn_radiation_source 'fine-focus sealed tube'
_diffrn_radiation_type MoK\a
_diffrn_radiation_wavelength 0.71073
_diffrn_reflns_av_R_equivalents 0.0154
_diffrn_reflns_av_sigmaI/netI 0.0265
_diffrn_reflns_limit_h_max 6
_diffrn_reflns_limit_h_min -6
_diffrn_reflns_limit_k_max 10
_diffrn_reflns_limit_k_min -10
_diffrn_reflns_limit_l_max 11
_diffrn_reflns_limit_l_min -19
_diffrn_reflns_number 4258
_diffrn_reflns_theta_full 25.04
_diffrn_reflns_theta_max 25.04
_diffrn_reflns_theta_min 2.47
_exptl_absorpt_coefficient_mu 0.098
_exptl_absorpt_correction_T_max 0.9922
_exptl_absorpt_correction_T_min 0.9730
_exptl_absorpt_correction_type multi-scan
_exptl_absorpt_process_details sadabs
_exptl_crystal_colour white
_exptl_crystal_density_diffrn 1.350
_exptl_crystal_density_method 'not measured'
_exptl_crystal_description needle
_exptl_crystal_F_000 348
_exptl_crystal_size_max 0.28
_exptl_crystal_size_mid 0.19
_exptl_crystal_size_min 0.08
_refine_diff_density_max 0.106
_refine_diff_density_min -0.092
_refine_diff_density_rms 0.022
_refine_ls_abs_structure_details 'Flack H D (1983), Acta Cryst. A39, 876-881'
_refine_ls_abs_structure_Flack 0.0(6)
_refine_ls_extinction_coef 0.049(2)
_refine_ls_extinction_expression Fc^*^=kFc[1+0.001xFc^2^\l^3^/sin(2\q)]^-1/4^
_refine_ls_extinction_method SHELXL
_refine_ls_goodness_of_fit_ref 1.603
_refine_ls_hydrogen_treatment constr
_refine_ls_matrix_type full
_refine_ls_number_parameters 228
_refine_ls_number_reflns 2878
_refine_ls_number_restraints 1
_refine_ls_restrained_S_all 1.603
_refine_ls_R_factor_all 0.0354
_refine_ls_R_factor_gt 0.0311
_refine_ls_shift/su_max 0.001
_refine_ls_shift/su_mean 0.000
_refine_ls_structure_factor_coef Fsqd
_refine_ls_weighting_details 'calc w=1/[\s^2^(Fo^2^)+(0.0000P)^2^+0.0000P] where P=(Fo^2^+2Fc^2^)/3'
_refine_ls_weighting_scheme calc
_refine_ls_wR_factor_gt 0.0536
_refine_ls_wR_factor_ref 0.0549
_reflns_number_gt 2625
_reflns_number_total 2878
_reflns_threshold_expression >2sigma(I)
_cod_data_source_file c5cc09179a2.cif
_cod_data_source_block 140526a_0m
_cod_depositor_comments
;
The following automatic conversions were performed:

'_symmetry_cell_setting' value 'Monoclinic' changed to 'monoclinic'
according to
/usr/data/users/saulius/crontab/automatic-downloads/rss-feeds/RSC/lib/dictionaries/cif_core.dic
dictionary named 'cif_core.dic' version 2.4.2 from 2011-04-26.

Automatic conversion script
Id: cif_fix_values 4268 2015-11-12 08:31:59Z antanas 
;
_cod_original_sg_symbol_H-M P2(1)
_cod_database_code 7118517

loop_
_symmetry_equiv_pos_as_xyz
'x, y, z'
'-x, y+1/2, -z'

loop_
_atom_site_label
_atom_site_type_symbol
_atom_site_fract_x
_atom_site_fract_y
_atom_site_fract_z
_atom_site_U_iso_or_equiv
_atom_site_adp_type
_atom_site_occupancy
_atom_site_symmetry_multiplicity
_atom_site_calc_flag
_atom_site_refinement_flags
C1 C 0.6366(3) 0.70564(15) 0.74201(10) 0.0472(4) Uani 1 1 d .
C2 C 0.7939(3) 0.72790(16) 0.67838(12) 0.0591(5) Uani 1 1 d .
H2 H 0.7856 0.6655 0.6337 0.071 Uiso 1 1 calc R
C3 C 0.9599(4) 0.8410(2) 0.68163(13) 0.0713(6) Uani 1 1 d .
H3 H 1.0652 0.8544 0.6398 0.086 Uiso 1 1 calc R
C4 C 0.9694(4) 0.9349(2) 0.74763(15) 0.0749(6) Uani 1 1 d .
H4 H 1.0827 1.0110 0.7499 0.090 Uiso 1 1 calc R
C5 C 0.8153(3) 0.91797(19) 0.80954(13) 0.0667(5) Uani 1 1 d .
H5 H 0.8234 0.9835 0.8528 0.080 Uiso 1 1 calc R
C6 C 0.6431(3) 0.80146(16) 0.80859(10) 0.0497(4) Uani 1 1 d .
C7 C 0.4752(3) 0.77533(18) 0.87202(10) 0.0525(4) Uani 1 1 d .
C8 C 0.4599(4) 0.8677(2) 0.94053(13) 0.0760(6) Uani 1 1 d .
H8 H 0.5611 0.9495 0.9457 0.091 Uiso 1 1 calc R
C9 C 0.2994(4) 0.8388(3) 0.99895(13) 0.0853(7) Uani 1 1 d .
H9 H 0.2927 0.9011 1.0434 0.102 Uiso 1 1 calc R
C10 C 0.1451(4) 0.7174(2) 0.99311(12) 0.0741(6) Uani 1 1 d .
H10 H 0.0352 0.6992 1.0331 0.089 Uiso 1 1 calc R
C11 C 0.1567(3) 0.6255(2) 0.92827(11) 0.0635(5) Uani 1 1 d .
H11 H 0.0536 0.5444 0.9244 0.076 Uiso 1 1 calc R
C12 C 0.3227(3) 0.65086(18) 0.86656(10) 0.0479(4) Uani 1 1 d .
C13 C 0.3432(3) 0.55658(16) 0.79613(10) 0.0432(4) Uani 1 1 d .
C14 C 0.2026(3) 0.41148(17) 0.78856(10) 0.0481(4) Uani 1 1 d .
C15 C 0.2327(3) 0.32058(17) 0.71425(9) 0.0428(4) Uani 1 1 d .
C16 C 0.0605(3) 0.32591(18) 0.65037(10) 0.0524(4) Uani 1 1 d .
H16 H -0.0723 0.3888 0.6532 0.063 Uiso 1 1 calc R
C17 C 0.0838(3) 0.23874(17) 0.58248(11) 0.0559(5) Uani 1 1 d .
H17 H -0.0321 0.2438 0.5399 0.067 Uiso 1 1 calc R
C18 C 0.2807(3) 0.14369(17) 0.57802(10) 0.0486(4) Uani 1 1 d .
C19 C 0.4549(3) 0.13796(18) 0.64115(10) 0.0509(4) Uani 1 1 d .
H19 H 0.5878 0.0751 0.6384 0.061 Uiso 1 1 calc R
C20 C 0.4292(3) 0.22660(16) 0.70817(11) 0.0494(4) Uani 1 1 d .
H20 H 0.5469 0.2230 0.7503 0.059 Uiso 1 1 calc R
C21 C 0.4969(4) -0.0267(2) 0.49589(14) 0.0865(7) Uani 1 1 d .
H21A H 0.5123 -0.1012 0.5370 0.130 Uiso 1 1 calc R
H21B H 0.6386 0.0352 0.4987 0.130 Uiso 1 1 calc R
H21C H 0.4822 -0.0725 0.4436 0.130 Uiso 1 1 calc R
F1 F 0.27153(18) 0.32820(10) 0.85629(6) 0.0662(3) Uani 1 1 d .
F2 F -0.04192(17) 0.43829(11) 0.79766(6) 0.0675(3) Uani 1 1 d .
N1 N 0.4846(2) 0.58260(13) 0.73677(8) 0.0461(3) Uani 1 1 d .
O1 O 0.2846(2) 0.06057(13) 0.50849(7) 0.0682(4) Uani 1 1 d .

loop_
_atom_site_aniso_label
_atom_site_aniso_U_11
_atom_site_aniso_U_22
_atom_site_aniso_U_33
_atom_site_aniso_U_23
_atom_site_aniso_U_13
_atom_site_aniso_U_12
C1 0.0459(10) 0.0353(9) 0.0600(11) 0.0043(8) -0.0017(9) -0.0018(7)
C2 0.0647(12) 0.0454(10) 0.0680(12) 0.0074(9) 0.0111(10) -0.0047(9)
C3 0.0697(13) 0.0525(11) 0.0922(15) 0.0165(12) 0.0096(12) -0.0132(11)
C4 0.0644(13) 0.0489(11) 0.1101(18) 0.0175(13) -0.0093(12) -0.0178(10)
C5 0.0669(12) 0.0448(10) 0.0868(14) -0.0060(11) -0.0141(11) -0.0079(9)
C6 0.0475(10) 0.0376(9) 0.0630(11) -0.0004(9) -0.0090(9) 0.0015(8)
C7 0.0516(11) 0.0470(9) 0.0577(11) -0.0082(9) -0.0126(9) 0.0080(8)
C8 0.0722(14) 0.0724(14) 0.0824(15) -0.0284(12) -0.0086(12) 0.0068(11)
C9 0.0820(16) 0.1001(17) 0.0729(15) -0.0350(14) -0.0054(13) 0.0257(15)
C10 0.0785(15) 0.0894(16) 0.0551(12) -0.0071(12) 0.0093(11) 0.0234(13)
C11 0.0640(12) 0.0665(12) 0.0604(12) 0.0024(11) 0.0079(10) 0.0112(10)
C12 0.0482(10) 0.0472(9) 0.0480(10) 0.0009(8) -0.0019(8) 0.0070(8)
C13 0.0422(9) 0.0392(9) 0.0479(10) 0.0021(8) 0.0007(8) 0.0024(7)
C14 0.0418(10) 0.0468(9) 0.0558(11) 0.0094(9) 0.0049(8) -0.0021(8)
C15 0.0391(9) 0.0346(8) 0.0546(10) 0.0045(8) 0.0018(7) -0.0072(7)
C16 0.0433(10) 0.0433(9) 0.0702(11) 0.0000(10) -0.0033(9) 0.0022(8)
C17 0.0490(10) 0.0544(11) 0.0632(12) -0.0028(9) -0.0119(9) 0.0023(8)
C18 0.0487(10) 0.0399(8) 0.0572(11) 0.0013(9) 0.0019(9) -0.0050(8)
C19 0.0443(10) 0.0416(9) 0.0666(12) 0.0002(9) -0.0003(9) 0.0048(8)
C20 0.0417(10) 0.0474(10) 0.0582(11) 0.0036(9) -0.0068(8) -0.0031(8)
C21 0.0853(15) 0.0837(16) 0.0901(15) -0.0313(13) -0.0020(12) 0.0212(13)
F1 0.0870(8) 0.0534(6) 0.0586(6) 0.0129(5) 0.0077(5) -0.0036(6)
F2 0.0456(6) 0.0730(6) 0.0850(7) -0.0116(6) 0.0157(5) -0.0061(5)
N1 0.0479(8) 0.0372(7) 0.0531(8) 0.0006(7) 0.0016(7) -0.0025(6)
O1 0.0702(9) 0.0666(8) 0.0673(8) -0.0176(7) -0.0029(6) 0.0085(7)

loop_
_atom_type_symbol
_atom_type_description
_atom_type_scat_dispersion_real
_atom_type_scat_dispersion_imag
_atom_type_scat_source
C C 0.0033 0.0016 'International Tables Vol C Tables 4.2.6.8 and 6.1.1.4'
H H 0.0000 0.0000 'International Tables Vol C Tables 4.2.6.8 and 6.1.1.4'
N N 0.0061 0.0033 'International Tables Vol C Tables 4.2.6.8 and 6.1.1.4'
O O 0.0106 0.0060 'International Tables Vol C Tables 4.2.6.8 and 6.1.1.4'
F F 0.0171 0.0103 'International Tables Vol C Tables 4.2.6.8 and 6.1.1.4'

loop_
_geom_angle_atom_site_label_1
_geom_angle_atom_site_label_2
_geom_angle_atom_site_label_3
_geom_angle
N1 C1 C2 117.07(15)
N1 C1 C6 122.68(15)
C2 C1 C6 120.20(16)
C3 C2 C1 120.52(19)
C3 C2 H2 119.7
C1 C2 H2 119.7
C2 C3 C4 119.58(19)
C2 C3 H3 120.2
C4 C3 H3 120.2
C5 C4 C3 121.23(19)
C5 C4 H4 119.4
C3 C4 H4 119.4
C4 C5 C6 120.73(19)
C4 C5 H5 119.6
C6 C5 H5 119.6
C1 C6 C5 117.72(17)
C1 C6 C7 118.18(15)
C5 C6 C7 124.11(16)
C12 C7 C8 118.12(18)
C12 C7 C6 118.83(15)
C8 C7 C6 123.04(17)
C9 C8 C7 121.1(2)
C9 C8 H8 119.5
C7 C8 H8 119.5
C8 C9 C10 121.0(2)
C8 C9 H9 119.5
C10 C9 H9 119.5
C11 C10 C9 119.4(2)
C11 C10 H10 120.3
C9 C10 H10 120.3
C10 C11 C12 121.4(2)
C10 C11 H11 119.3
C12 C11 H11 119.3
C7 C12 C11 119.00(16)
C7 C12 C13 117.21(15)
C11 C12 C13 123.77(16)
N1 C13 C12 124.59(15)
N1 C13 C14 114.29(14)
C12 C13 C14 121.06(14)
F2 C14 F1 103.90(12)
F2 C14 C15 109.30(13)
F1 C14 C15 108.99(14)
F2 C14 C13 109.26(13)
F1 C14 C13 106.50(13)
C15 C14 C13 117.95(13)
C20 C15 C16 118.33(16)
C20 C15 C14 121.02(15)
C16 C15 C14 120.63(15)
C17 C16 C15 120.84(16)
C17 C16 H16 119.6
C15 C16 H16 119.6
C16 C17 C18 119.93(16)
C16 C17 H17 120.0
C18 C17 H17 120.0
O1 C18 C19 124.94(16)
O1 C18 C17 115.22(15)
C19 C18 C17 119.84(16)
C20 C19 C18 119.35(16)
C20 C19 H19 120.3
C18 C19 H19 120.3
C19 C20 C15 121.70(16)
C19 C20 H20 119.2
C15 C20 H20 119.2
O1 C21 H21A 109.5
O1 C21 H21B 109.5
H21A C21 H21B 109.5
O1 C21 H21C 109.5
H21A C21 H21C 109.5
H21B C21 H21C 109.5
C13 N1 C1 118.34(14)
C18 O1 C21 117.85(14)

loop_
_geom_bond_atom_site_label_1
_geom_bond_atom_site_label_2
_geom_bond_distance
C1 N1 1.396(2)
C1 C2 1.406(2)
C1 C6 1.403(2)
C2 C3 1.374(3)
C2 H2 0.9300
C3 C4 1.385(3)
C3 H3 0.9300
C4 C5 1.366(3)
C4 H4 0.9300
C5 C6 1.420(2)
C5 H5 0.9300
C6 C7 1.447(2)
C7 C12 1.408(2)
C7 C8 1.416(2)
C8 C9 1.363(3)
C8 H8 0.9300
C9 C10 1.392(3)
C9 H9 0.9300
C10 C11 1.363(3)
C10 H10 0.9300
C11 C12 1.418(2)
C11 H11 0.9300
C12 C13 1.454(2)
C13 N1 1.300(2)
C13 C14 1.530(2)
C14 F2 1.381(2)
C14 F1 1.3903(19)
C14 C15 1.496(2)
C15 C20 1.384(2)
C15 C16 1.388(2)
C16 C17 1.384(2)
C16 H16 0.9300
C17 C18 1.389(2)
C17 H17 0.9300
C18 O1 1.377(2)
C18 C19 1.387(2)
C19 C20 1.382(2)
C19 H19 0.9300
C20 H20 0.9300
C21 O1 1.434(2)
C21 H21A 0.9600
C21 H21B 0.9600
C21 H21C 0.9600
